data_9004635
loop_
_publ_author_name
'DeMartin, F.'
'Minaglia, A.'
'Gramaccioli, C. M.'

_publ_section_title
;
 Characterization of gadolinite-group minerals using crystallographic
 data only: The case of hingganite-(Y) from Cuasso al Monte, Italy
 Sample 3
;
_journal_name_full 'The Canadian Mineralogist'
_journal_page_first 1105
_journal_page_last 1114
_journal_paper_doi 10.2113/gscanmin.39.4.1105
_journal_volume 39
_journal_year 2001
_chemical_compound_source 'Cuasso al Monte, Italy'
_chemical_formula_sum 'B0.4 Be1.6 Ca0.4 Fe0.26 H2 O10 Si2 Y1.6'
_chemical_name_mineral Hingganite-(Y)
_space_group_IT_number 14
_symmetry_space_group_name_Hall '-P 2ybc'
_symmetry_space_group_name_H-M 'P 1 21/c 1'
_cell_angle_alpha 90
_cell_angle_beta 90.47
_cell_angle_gamma 90
_cell_formula_units_Z 2
_cell_length_a 4.743
_cell_length_b 7.617
_cell_length_c 9.905
_cell_volume 357.830
_database_code_amcsd 0005728
_exptl_crystal_density_diffrn 3.803
_cod_original_formula_sum '(Y1.6 Ca.4) Fe.26 Si2 O10 (Be1.6 B.4) H2'
_cod_database_code 9004635

loop_
_space_group_symop_operation_xyz
x,y,z
x,1/2-y,1/2+z
-x,1/2+y,1/2-z
-x,-y,-z

loop_
_atom_site_label
_atom_site_fract_x
_atom_site_fract_y
_atom_site_fract_z
_atom_site_occupancy
_atom_site_U_iso_or_equiv
_atom_site_type_symbol
_atom_site_attached_hydrogens
YA 0.00020 0.10852 0.33238 0.80000 0.01456 Y 0
CaA 0.00020 0.10852 0.33238 0.20000 0.01456 Ca 0
FeX 0.00000 0.00000 0.00000 0.26000 0.02406 Fe 0
Si 0.51970 0.27560 0.07950 1.00000 0.01381 Si 0
O(1) 0.75950 0.41120 0.03250 1.00000 0.01748 O 0
O(2) 0.32840 0.28790 0.45050 1.00000 0.01710 O 0
O(3) 0.30320 0.34520 0.19590 1.00000 0.01583 O 0
O(4) 0.68700 0.10850 0.14670 1.00000 0.01798 O 0
O-H(5) 0.78600 0.41270 0.33160 1.00000 0.01710 O 0
BeZ 0.44800 0.41450 0.33570 0.80000 0.01267 Be 0
BZ 0.44800 0.41450 0.33570 0.20000 0.01267 B 0

loop_
_cod_changelog_entry_id
_cod_changelog_entry_author
_cod_changelog_entry_date
_cod_changelog_entry_text
1
;cod-tools version 3.8.0
Id: cif_guess_AMCSD_atom_types 9581 2023-05-17 12:35:41Z saulius
;
2023-05-23T09:18:56+03:00
;Derived atom types and hydrogen counts
from atom names that follow the AMCSD naming convention
(Wat == water, O-H == hydroxyl).
;

loop_
_cod_related_entry_id
_cod_related_entry_database
_cod_related_entry_code
1 AMCSD 0005728
